data_1573181
loop_
_publ_author_name
'L\"uckert, Paula L.'
'Gilmer, Jannik'
'Virovets, Alexander'
'Lerner, Hans-Wolfram'
'Wagner, Matthias'

_publ_section_title
;
 Donor-free 9,10-dihydro-9,10-dialuminaanthracenes
;
_journal_name_full 'Chemical Science'
_journal_paper_doi 10.1039/D4SC06940D
_journal_year 2024
_chemical_formula_moiety 'C24 H24 Al2 N2, C6 H6'
_chemical_formula_sum 'C30 H30 Al2 N2'
_chemical_formula_weight 472.52
_space_group_crystal_system triclinic
_space_group_IT_number 2
_space_group_name_Hall '-P 1'
_space_group_name_H-M_alt 'P -1'
_atom_sites_solution_hydrogens geom
_atom_sites_solution_primary direct
_atom_sites_solution_secondary difmap
_audit_creation_method SHELXL-2019/3
_audit_update_record
;
2024-09-22 deposited with the CCDC.	2024-11-18 downloaded from the CCDC.
;
_cell_angle_alpha 112.117(4)
_cell_angle_beta 105.052(3)
_cell_angle_gamma 102.588(3)
_cell_formula_units_Z 1
_cell_length_a 9.0697(3)
_cell_length_b 9.2595(4)
_cell_length_c 9.8024(4)
_cell_measurement_reflns_used 10834
_cell_measurement_temperature 173(2)
_cell_measurement_theta_max 27.7840
_cell_measurement_theta_min 4.1750
_cell_volume 689.09(6)
_computing_cell_refinement 'CrysAlisPro 1.171.42.43a (Rigaku OD, 2022)'
_computing_data_collection 'X-Area (Stoe & Cie, 2001)'
_computing_data_reduction 'CrysAlisPro 1.171.42.43a (Rigaku OD, 2022)'
_computing_publication_material 'IUCr PublCIF online service'
_computing_structure_refinement 'SHELXL-2019/2 (Sheldrick, 2019)'
_computing_structure_solution 'SHELXS (Sheldrick, 2008)'
_diffrn_ambient_temperature 173(2)
_diffrn_detector 'image plate'
_diffrn_detector_area_resol_mean 6.67
_diffrn_detector_type 'STOE image plate (34 cm diameter)'
_diffrn_measured_fraction_theta_full 0.988
_diffrn_measured_fraction_theta_max 0.991
_diffrn_measurement_device '2-circle goniometer'
_diffrn_measurement_device_type 'STOE IPDS II two-circle-diffractometer'
_diffrn_measurement_method \w
_diffrn_radiation_monochromator mirror
_diffrn_radiation_type MoK\a
_diffrn_radiation_wavelength 0.71073
_diffrn_reflns_av_R_equivalents 0.0309
_diffrn_reflns_av_unetI/netI 0.0192
_diffrn_reflns_Laue_measured_fraction_full 0.988
_diffrn_reflns_Laue_measured_fraction_max 0.991
_diffrn_reflns_limit_h_max 11
_diffrn_reflns_limit_h_min -11
_diffrn_reflns_limit_k_max 12
_diffrn_reflns_limit_k_min -12
_diffrn_reflns_limit_l_max 12
_diffrn_reflns_limit_l_min -12
_diffrn_reflns_number 15378
_diffrn_reflns_point_group_measured_fraction_full 0.988
_diffrn_reflns_point_group_measured_fraction_max 0.991
_diffrn_reflns_theta_full 25.242
_diffrn_reflns_theta_max 27.872
_diffrn_reflns_theta_min 3.570
_diffrn_source 'Genix 3D I\mS microfocus X-ray source'
_exptl_absorpt_coefficient_mu 0.125
_exptl_absorpt_correction_T_max 1.00000
_exptl_absorpt_correction_T_min 0.84751
_exptl_absorpt_correction_type multi-scan
_exptl_absorpt_process_details
;
CrysAlisPro 1.171.42.43a (Rigaku Oxford Diffraction, 2022)
Empirical absorption correction using spherical harmonics,
implemented in SCALE3 ABSPACK scaling algorithm.
;
_exptl_crystal_colour colourless
_exptl_crystal_density_diffrn 1.139
_exptl_crystal_description block
_exptl_crystal_F_000 250
_exptl_crystal_size_max 0.290
_exptl_crystal_size_mid 0.280
_exptl_crystal_size_min 0.260
_refine_diff_density_max 0.295
_refine_diff_density_min -0.269
_refine_diff_density_rms 0.042
_refine_ls_extinction_method none
_refine_ls_goodness_of_fit_ref 1.067
_refine_ls_hydrogen_treatment constr
_refine_ls_matrix_type full
_refine_ls_number_parameters 154
_refine_ls_number_reflns 3239
_refine_ls_number_restraints 0
_refine_ls_restrained_S_all 1.067
_refine_ls_R_factor_all 0.0404
_refine_ls_R_factor_gt 0.0394
_refine_ls_shift/su_max 0.001
_refine_ls_shift/su_mean 0.000
_refine_ls_structure_factor_coef Fsqd
_refine_ls_weighting_details 'w=1/[\s^2^(Fo^2^)+(0.0518P)^2^+0.2530P] where P=(Fo^2^+2Fc^2^)/3'
_refine_ls_weighting_scheme calc
_refine_ls_wR_factor_gt 0.1051
_refine_ls_wR_factor_ref 0.1059
_reflns_Friedel_coverage 0.000
_reflns_number_gt 3123
_reflns_number_total 3239
_reflns_threshold_expression 'I > 2\s(I)'
_cod_data_source_file d4sc06940d3.cif
_cod_data_source_block 1py2_wa3112_AV
_cod_original_cell_volume 689.09(5)
_cod_database_code 1573181
_shelx_shelxl_version_number 2019/3
_shelx_space_group_comment
;
The symmetry employed for this shelxl refinement is uniquely defined
by the following loop, which should always be used as a source of
symmetry information in preference to the above space-group names.
They are only intended as comments.
;
_shelx_estimated_absorpt_t_min 0.965
_shelx_estimated_absorpt_t_max 0.968

loop_
_space_group_symop_operation_xyz
'x, y, z'
'-x, -y, -z'

loop_
_atom_site_label
_atom_site_type_symbol
_atom_site_fract_x
_atom_site_fract_y
_atom_site_fract_z
_atom_site_U_iso_or_equiv
_atom_site_adp_type
_atom_site_occupancy
_atom_site_site_symmetry_order
_atom_site_calc_flag
_atom_site_refinement_flags_posn
_atom_site_refinement_flags_adp
_atom_site_refinement_flags_occupancy
_atom_site_disorder_assembly
_atom_site_disorder_group
Al1 Al 0.50122(4) 0.67728(4) 0.65884(4) 0.02165(12) Uani 1 1 d . . . . .
C1 C 0.44986(13) 0.45451(14) 0.65156(13) 0.0224(2) Uani 1 1 d . . . . .
C2 C 0.44452(13) 0.31262(14) 0.52147(14) 0.0231(2) Uani 1 1 d . . . . .
C3 C 0.39849(16) 0.15719(15) 0.52187(17) 0.0317(3) Uani 1 1 d . . . . .
H3 H 0.394687 0.061698 0.436023 0.038 Uiso 1 1 calc R U . . .
C4 C 0.35853(18) 0.13887(18) 0.64342(19) 0.0378(3) Uani 1 1 d . . . . .
H4 H 0.328440 0.032409 0.640241 0.045 Uiso 1 1 calc R U . . .
C5 C 0.36275(17) 0.27644(18) 0.76917(17) 0.0359(3) Uani 1 1 d . . . . .
H5 H 0.334689 0.264936 0.852359 0.043 Uiso 1 1 calc R U . . .
C6 C 0.40833(15) 0.43134(16) 0.77271(14) 0.0291(3) Uani 1 1 d . . . . .
H6 H 0.411659 0.525155 0.859940 0.035 Uiso 1 1 calc R U . . .
C7 C 0.63772(18) 0.87154(17) 0.86917(16) 0.0379(3) Uani 1 1 d . . . . .
H7A H 0.654872 0.974118 0.858071 0.057 Uiso 1 1 calc R U . . .
H7B H 0.582398 0.875748 0.943455 0.057 Uiso 1 1 calc R U . . .
H7C H 0.743357 0.860784 0.909958 0.057 Uiso 1 1 calc R U . . .
N1 N 0.28313(12) 0.70668(11) 0.61519(11) 0.0228(2) Uani 1 1 d . . . . .
C12 C 0.18493(16) 0.65884(18) 0.46529(15) 0.0343(3) Uani 1 1 d . . . . .
H12 H 0.220543 0.611499 0.381294 0.041 Uiso 1 1 calc R U . . .
C13 C 0.03462(18) 0.6760(2) 0.42909(19) 0.0438(3) Uani 1 1 d . . . . .
H13 H -0.032321 0.640121 0.321803 0.053 Uiso 1 1 calc R U . . .
C14 C -0.01740(18) 0.7452(2) 0.5493(2) 0.0432(3) Uani 1 1 d . . . . .
H14 H -0.119744 0.760259 0.526979 0.052 Uiso 1 1 calc R U . . .
C15 C 0.08036(18) 0.7924(2) 0.70200(19) 0.0419(3) Uani 1 1 d . . . . .
H15 H 0.046386 0.840367 0.787122 0.050 Uiso 1 1 calc R U . . .
C16 C 0.22854(17) 0.76995(17) 0.73172(15) 0.0329(3) Uani 1 1 d . . . . .
H16 H 0.294239 0.800111 0.837875 0.039 Uiso 1 1 calc R U . . .
C21 C 0.0409(3) 0.6639(3) 0.0362(3) 0.0754(6) Uani 1 1 d . . . . .
H21 H 0.069634 0.778401 0.061228 0.091 Uiso 1 1 calc R U . . .
C22 C 0.1605(2) 0.5999(4) 0.0723(2) 0.0737(7) Uani 1 1 d . . . . .
H22 H 0.271968 0.670488 0.122966 0.088 Uiso 1 1 calc R U . . .
C23 C 0.1202(3) 0.4381(4) 0.0362(2) 0.0710(6) Uani 1 1 d . . . . .
H23 H 0.203023 0.394079 0.060730 0.085 Uiso 1 1 calc R U . . .

loop_
_atom_site_aniso_label
_atom_site_aniso_U_11
_atom_site_aniso_U_22
_atom_site_aniso_U_33
_atom_site_aniso_U_23
_atom_site_aniso_U_13
_atom_site_aniso_U_12
Al1 0.02315(18) 0.01818(18) 0.02051(18) 0.00715(13) 0.00691(13) 0.00650(13)
C1 0.0206(5) 0.0241(5) 0.0233(5) 0.0124(4) 0.0070(4) 0.0080(4)
C2 0.0212(5) 0.0223(5) 0.0291(5) 0.0137(4) 0.0103(4) 0.0090(4)
C3 0.0347(6) 0.0245(6) 0.0430(7) 0.0180(5) 0.0190(5) 0.0137(5)
C4 0.0412(7) 0.0341(7) 0.0552(8) 0.0326(6) 0.0233(6) 0.0159(6)
C5 0.0368(7) 0.0466(8) 0.0404(7) 0.0318(6) 0.0194(6) 0.0163(6)
C6 0.0305(6) 0.0347(6) 0.0263(6) 0.0167(5) 0.0118(5) 0.0126(5)
C7 0.0397(7) 0.0280(6) 0.0280(6) 0.0057(5) 0.0027(5) 0.0047(5)
N1 0.0242(4) 0.0207(4) 0.0225(5) 0.0086(4) 0.0088(4) 0.0083(3)
C12 0.0306(6) 0.0418(7) 0.0251(6) 0.0105(5) 0.0090(5) 0.0136(5)
C13 0.0299(7) 0.0579(9) 0.0382(7) 0.0210(7) 0.0060(6) 0.0161(6)
C14 0.0289(7) 0.0464(8) 0.0557(9) 0.0233(7) 0.0167(6) 0.0154(6)
C15 0.0375(7) 0.0462(8) 0.0470(8) 0.0175(7) 0.0259(6) 0.0190(6)
C16 0.0362(7) 0.0368(7) 0.0273(6) 0.0128(5) 0.0150(5) 0.0160(5)
C21 0.1009(19) 0.0727(14) 0.0538(11) 0.0308(10) 0.0341(12) 0.0239(13)
C22 0.0378(9) 0.118(2) 0.0422(10) 0.0283(11) 0.0125(7) 0.0053(11)
C23 0.0653(13) 0.121(2) 0.0443(10) 0.0405(12) 0.0238(9) 0.0553(14)

loop_
_atom_type_symbol
_atom_type_description
_atom_type_scat_dispersion_real
_atom_type_scat_dispersion_imag
_atom_type_scat_source
C C 0.0033 0.0016 'International Tables Vol C Tables 4.2.6.8 and 6.1.1.4'
H H 0.0000 0.0000 'International Tables Vol C Tables 4.2.6.8 and 6.1.1.4'
N N 0.0061 0.0033 'International Tables Vol C Tables 4.2.6.8 and 6.1.1.4'
Al Al 0.0645 0.0514 'International Tables Vol C Tables 4.2.6.8 and 6.1.1.4'

loop_
_geom_angle_atom_site_label_1
_geom_angle_atom_site_label_2
_geom_angle_atom_site_label_3
_geom_angle
_geom_angle_site_symmetry_1
_geom_angle_site_symmetry_3
_geom_angle_publ_flag
C1 Al1 C7 116.82(6) . . ?
C1 Al1 C2 114.66(5) . 2_666 ?
C7 Al1 C2 114.91(6) . 2_666 ?
C1 Al1 N1 102.80(4) . . ?
C7 Al1 N1 102.50(5) . . ?
C2 Al1 N1 102.12(4) 2_666 . ?
C6 C1 C2 118.19(10) . . ?
C6 C1 Al1 119.96(9) . . ?
C2 C1 Al1 121.76(8) . . ?
C3 C2 C1 118.00(10) . . ?
C3 C2 Al1 118.50(9) . 2_666 ?
C1 C2 Al1 123.50(8) . 2_666 ?
C4 C3 C2 122.29(12) . . ?
C4 C3 H3 118.9 . . ?
C2 C3 H3 118.9 . . ?
C5 C4 C3 119.69(12) . . ?
C5 C4 H4 120.2 . . ?
C3 C4 H4 120.2 . . ?
C4 C5 C6 119.44(12) . . ?
C4 C5 H5 120.3 . . ?
C6 C5 H5 120.3 . . ?
C5 C6 C1 122.38(12) . . ?
C5 C6 H6 118.8 . . ?
C1 C6 H6 118.8 . . ?
Al1 C7 H7A 109.5 . . ?
Al1 C7 H7B 109.5 . . ?
H7A C7 H7B 109.5 . . ?
Al1 C7 H7C 109.5 . . ?
H7A C7 H7C 109.5 . . ?
H7B C7 H7C 109.5 . . ?
C12 N1 C16 117.72(11) . . ?
C12 N1 Al1 120.10(8) . . ?
C16 N1 Al1 122.16(8) . . ?
N1 C12 C13 122.37(12) . . ?
N1 C12 H12 118.8 . . ?
C13 C12 H12 118.8 . . ?
C14 C13 C12 119.31(14) . . ?
C14 C13 H13 120.3 . . ?
C12 C13 H13 120.3 . . ?
C15 C14 C13 118.88(13) . . ?
C15 C14 H14 120.6 . . ?
C13 C14 H14 120.6 . . ?
C14 C15 C16 119.57(13) . . ?
C14 C15 H15 120.2 . . ?
C16 C15 H15 120.2 . . ?
N1 C16 C15 122.09(12) . . ?
N1 C16 H16 119.0 . . ?
C15 C16 H16 119.0 . . ?
C23 C21 C22 119.8(2) 2_565 . ?
C23 C21 H21 120.1 2_565 . ?
C22 C21 H21 120.1 . . ?
C23 C22 C21 120.1(2) . . ?
C23 C22 H22 119.9 . . ?
C21 C22 H22 119.9 . . ?
C22 C23 C21 120.0(2) . 2_565 ?
C22 C23 H23 120.0 . . ?
C21 C23 H23 120.0 2_565 . ?

loop_
_geom_bond_atom_site_label_1
_geom_bond_atom_site_label_2
_geom_bond_distance
_geom_bond_site_symmetry_2
_geom_bond_publ_flag
Al1 C1 1.9824(12) . ?
Al1 C7 1.9825(13) . ?
Al1 C2 1.9826(12) 2_666 ?
Al1 N1 2.0131(10) . ?
C1 C6 1.4097(16) . ?
C1 C2 1.4259(15) . ?
C2 C3 1.4102(16) . ?
C3 C4 1.3890(19) . ?
C3 H3 0.9500 . ?
C4 C5 1.384(2) . ?
C4 H4 0.9500 . ?
C5 C6 1.3877(18) . ?
C5 H5 0.9500 . ?
C6 H6 0.9500 . ?
C7 H7A 0.9800 . ?
C7 H7B 0.9800 . ?
C7 H7C 0.9800 . ?
N1 C12 1.3442(16) . ?
N1 C16 1.3451(15) . ?
C12 C13 1.3766(19) . ?
C12 H12 0.9500 . ?
C13 C14 1.369(2) . ?
C13 H13 0.9500 . ?
C14 C15 1.366(2) . ?
C14 H14 0.9500 . ?
C15 C16 1.3778(19) . ?
C15 H15 0.9500 . ?
C16 H16 0.9500 . ?
C21 C23 1.373(4) 2_565 ?
C21 C22 1.376(4) . ?
C21 H21 0.9500 . ?
C22 C23 1.341(4) . ?
C22 H22 0.9500 . ?
C23 H23 0.9500 . ?

loop_
_geom_torsion_atom_site_label_1
_geom_torsion_atom_site_label_2
_geom_torsion_atom_site_label_3
_geom_torsion_atom_site_label_4
_geom_torsion
_geom_torsion_site_symmetry_1
_geom_torsion_site_symmetry_2
_geom_torsion_site_symmetry_3
_geom_torsion_site_symmetry_4
_geom_torsion_publ_flag
C6 C1 C2 C3 -0.23(16) . . . . ?
Al1 C1 C2 C3 -176.68(9) . . . . ?
C6 C1 C2 Al1 179.93(8) . . . 2_666 ?
Al1 C1 C2 Al1 3.48(13) . . . 2_666 ?
C1 C2 C3 C4 0.15(19) . . . . ?
Al1 C2 C3 C4 179.99(10) 2_666 . . . ?
C2 C3 C4 C5 0.2(2) . . . . ?
C3 C4 C5 C6 -0.6(2) . . . . ?
C4 C5 C6 C1 0.5(2) . . . . ?
C2 C1 C6 C5 -0.08(18) . . . . ?
Al1 C1 C6 C5 176.44(10) . . . . ?
C16 N1 C12 C13 1.4(2) . . . . ?
Al1 N1 C12 C13 179.89(12) . . . . ?
N1 C12 C13 C14 0.5(2) . . . . ?
C12 C13 C14 C15 -1.3(2) . . . . ?
C13 C14 C15 C16 0.2(2) . . . . ?
C12 N1 C16 C15 -2.6(2) . . . . ?
Al1 N1 C16 C15 178.97(11) . . . . ?
C14 C15 C16 N1 1.8(2) . . . . ?
C23 C21 C22 C23 0.4(3) 2_565 . . . ?
C21 C22 C23 C21 -0.4(3) . . . 2_565 ?
